data_4063256
loop_
_publ_author_name
'Preston A. Chase'
'Lee D. Henderson'
'Warren E. Piers'
'Masood Parvez'
'William Clegg'
'Mark R. J. Elsegood'

_publ_section_title
;
 Bifunctional Perfluoroaryl Boranes: Synthesis and Coordination
 Chemistry with Neutral Lewis Base Donors
;
_journal_issue 2
_journal_name_full Organometallics
_journal_page_first 349
_journal_page_last 357
_journal_paper_doi 10.1021/om050764t
_journal_volume 25
_journal_year 2006
_chemical_formula_sum 'C6 B2 F10 K2'
_chemical_formula_weight 361.88
_chemical_name_systematic
;
 ?
;
_space_group_IT_number 14
_symmetry_cell_setting monoclinic
_symmetry_space_group_name_Hall '-P 2yn'
_symmetry_space_group_name_H-M 'P 1 21/n 1'
_atom_sites_solution_hydrogens geom
_atom_sites_solution_primary direct
_atom_sites_solution_secondary difmap
_cell_angle_alpha 90.00
_cell_angle_beta 104.46(2)
_cell_angle_gamma 90.00
_cell_formula_units_Z 4
_cell_length_a 7.046(2)
_cell_length_b 15.853(6)
_cell_length_c 9.341(4)
_cell_measurement_reflns_used 4494
_cell_measurement_temperature 173(2)
_cell_measurement_theta_max 27.5
_cell_measurement_theta_min 2.6
_cell_volume 1010.3(6)
_computing_cell_refinement 'HKL DENZO (Otwinowski & Minor, 1997)'
_computing_data_collection 'COLLECT (Hooft, 1998)'
_computing_data_reduction 'SCALEPACK (Otwinowski & Minor, 1997)'
_computing_molecular_graphics 'ORTEPII (Johnson, 1976)'
_computing_publication_material 'SHELXL-97 (Sheldrick, 1997)'
_computing_structure_refinement 'SHELXL-97 (Sheldrick, 1997)'
_computing_structure_solution 'SAPI91 (Fan, 1991)'
_diffrn_ambient_temperature 173(2)
_diffrn_measured_fraction_theta_full 0.997
_diffrn_measured_fraction_theta_max 0.997
_diffrn_measurement_device_type 'Nonius KappaCCD'
_diffrn_measurement_method ' \w and \f '
_diffrn_radiation_monochromator graphite
_diffrn_radiation_source 'fine-focus sealed tube'
_diffrn_radiation_type MoK\a
_diffrn_radiation_wavelength 0.71073
_diffrn_reflns_av_R_equivalents 0.0294
_diffrn_reflns_av_sigmaI/netI 0.0403
_diffrn_reflns_limit_h_max 9
_diffrn_reflns_limit_h_min -9
_diffrn_reflns_limit_k_max 20
_diffrn_reflns_limit_k_min -20
_diffrn_reflns_limit_l_max 12
_diffrn_reflns_limit_l_min -12
_diffrn_reflns_number 4494
_diffrn_reflns_theta_full 27.48
_diffrn_reflns_theta_max 27.48
_diffrn_reflns_theta_min 2.59
_exptl_absorpt_coefficient_mu 1.068
_exptl_absorpt_correction_T_max 0.9194
_exptl_absorpt_correction_T_min 0.8826
_exptl_absorpt_correction_type multi-scan
_exptl_absorpt_process_details 'SORTAV: (Blessing, 1997)'
_exptl_crystal_colour colorless
_exptl_crystal_density_diffrn 2.379
_exptl_crystal_density_meas ?
_exptl_crystal_density_method .
_exptl_crystal_description needle
_exptl_crystal_F_000 696
_exptl_crystal_size_max 0.12
_exptl_crystal_size_mid 0.08
_exptl_crystal_size_min 0.08
_refine_diff_density_max 0.334
_refine_diff_density_min -0.431
_refine_diff_density_rms 0.086
_refine_ls_extinction_method none
_refine_ls_goodness_of_fit_ref 0.973
_refine_ls_hydrogen_treatment constr
_refine_ls_matrix_type full
_refine_ls_number_parameters 181
_refine_ls_number_reflns 2310
_refine_ls_number_restraints 0
_refine_ls_restrained_S_all 0.973
_refine_ls_R_factor_all 0.0500
_refine_ls_R_factor_gt 0.0310
_refine_ls_shift/su_max 0.001
_refine_ls_shift/su_mean 0.000
_refine_ls_structure_factor_coef Fsqd
_refine_ls_weighting_details 'calc w=1/[\s^2^(Fo^2^)+(0.0420P)^2^+1.1600P] where P=(Fo^2^+2Fc^2^)/3'
_refine_ls_weighting_scheme calc
_refine_ls_wR_factor_gt 0.0695
_refine_ls_wR_factor_ref 0.0899
_reflns_number_gt 1777
_reflns_number_total 2310
_reflns_threshold_expression >2sigma(I)
_cod_depositor_comments
;
The following automatic conversions were performed:
'_symmetry_cell_setting' value 'Monoclinic' changed to 'monoclinic'
according to '/home/saulius/struct/CIF-dictionaries/cif_core.dic'
dictionary named 'cif_core.dic' version 2.4.1 from 2010-06-29.

Automatic conversion script
Id: cif_fix_enum 1527 2010-12-29 10:47:43Z saulius 
;
_cod_original_sg_symbol_H-M 'P 21/n'
_cod_database_code 4063256

loop_
_symmetry_equiv_pos_as_xyz
'x, y, z'
'-x+1/2, y+1/2, -z+1/2'
'-x, -y, -z'
'x-1/2, -y-1/2, z-1/2'

loop_
_atom_site_label
_atom_site_type_symbol
_atom_site_fract_x
_atom_site_fract_y
_atom_site_fract_z
_atom_site_U_iso_or_equiv
_atom_site_adp_type
_atom_site_occupancy
_atom_site_symmetry_multiplicity
_atom_site_calc_flag
K1 K 0.76660(8) -0.09752(4) -0.05253(6) 0.02175(15) Uani 1 1 d
K2 K 1.15322(8) 0.25146(4) 0.44438(7) 0.02663(17) Uani 1 1 d
F1 F 0.7848(2) 0.28864(9) 0.33595(17) 0.0228(3) Uani 1 1 d
F2 F 0.4912(2) 0.28180(9) 0.39131(16) 0.0213(3) Uani 1 1 d
F3 F 0.5230(2) 0.22189(10) 0.17968(16) 0.0224(3) Uani 1 1 d
F4 F 0.8909(2) 0.15522(10) 0.16735(16) 0.0217(3) Uani 1 1 d
F5 F 0.6211(2) 0.07510(11) 0.06356(16) 0.0263(4) Uani 1 1 d
F6 F 0.9169(2) 0.01366(10) 0.15708(16) 0.0237(3) Uani 1 1 d
F7 F 0.8108(2) -0.07522(9) 0.36209(17) 0.0249(4) Uani 1 1 d
F8 F 0.7641(2) -0.08521(9) 0.63281(17) 0.0240(4) Uani 1 1 d
F9 F 0.6790(2) 0.05532(10) 0.77424(16) 0.0262(4) Uani 1 1 d
F10 F 0.6176(2) 0.20218(10) 0.63478(16) 0.0245(4) Uani 1 1 d
C1 C 0.6843(3) 0.14579(16) 0.4143(3) 0.0165(5) Uani 1 1 d
C2 C 0.7439(3) 0.07332(16) 0.3436(3) 0.0160(5) Uani 1 1 d
C3 C 0.7678(3) -0.00198(16) 0.4223(3) 0.0174(5) Uani 1 1 d
C4 C 0.7453(3) -0.00913(16) 0.5645(3) 0.0169(5) Uani 1 1 d
C5 C 0.7003(3) 0.06079(17) 0.6350(3) 0.0188(5) Uani 1 1 d
C6 C 0.6703(4) 0.13626(17) 0.5587(3) 0.0181(5) Uani 1 1 d
B1 B 0.6220(4) 0.23501(19) 0.3285(3) 0.0165(6) Uani 1 1 d
B2 B 0.7914(4) 0.07905(19) 0.1814(3) 0.0182(6) Uani 1 1 d

loop_
_atom_site_aniso_label
_atom_site_aniso_U_11
_atom_site_aniso_U_22
_atom_site_aniso_U_33
_atom_site_aniso_U_23
_atom_site_aniso_U_13
_atom_site_aniso_U_12
K1 0.0228(3) 0.0221(3) 0.0200(3) 0.0022(2) 0.0046(2) -0.0028(2)
K2 0.0200(3) 0.0333(4) 0.0282(3) -0.0077(3) 0.0090(2) -0.0001(3)
F1 0.0192(7) 0.0201(8) 0.0295(8) 0.0033(7) 0.0066(6) -0.0027(6)
F2 0.0214(7) 0.0223(8) 0.0219(8) 0.0002(6) 0.0086(6) 0.0048(6)
F3 0.0235(8) 0.0264(8) 0.0155(7) -0.0012(6) 0.0012(6) 0.0038(6)
F4 0.0226(7) 0.0218(8) 0.0230(8) 0.0026(6) 0.0103(6) -0.0012(6)
F5 0.0219(8) 0.0390(10) 0.0173(8) -0.0054(7) 0.0033(6) -0.0011(7)
F6 0.0252(8) 0.0253(9) 0.0231(8) -0.0056(6) 0.0106(6) 0.0028(6)
F7 0.0328(9) 0.0159(8) 0.0277(9) -0.0042(6) 0.0107(7) 0.0008(6)
F8 0.0268(8) 0.0200(8) 0.0244(8) 0.0070(6) 0.0047(6) -0.0012(6)
F9 0.0325(8) 0.0338(9) 0.0151(8) 0.0047(7) 0.0111(6) 0.0034(7)
F10 0.0327(8) 0.0251(9) 0.0179(8) -0.0041(6) 0.0104(6) 0.0081(7)
C1 0.0140(11) 0.0209(13) 0.0150(12) -0.0022(10) 0.0040(9) -0.0032(10)
C2 0.0125(11) 0.0195(13) 0.0154(12) -0.0023(10) 0.0024(9) -0.0020(10)
C3 0.0157(11) 0.0157(12) 0.0208(13) -0.0044(10) 0.0048(10) -0.0008(10)
C4 0.0152(11) 0.0151(12) 0.0199(13) 0.0039(10) 0.0032(9) -0.0025(10)
C5 0.0181(12) 0.0256(14) 0.0136(12) 0.0022(10) 0.0058(9) -0.0008(10)
C6 0.0173(12) 0.0209(13) 0.0166(12) -0.0035(10) 0.0053(9) 0.0008(10)
B1 0.0140(12) 0.0196(15) 0.0165(14) -0.0009(11) 0.0047(10) -0.0005(11)
B2 0.0161(13) 0.0204(15) 0.0181(14) -0.0014(11) 0.0045(11) -0.0003(11)

loop_
_atom_type_symbol
_atom_type_description
_atom_type_scat_dispersion_real
_atom_type_scat_dispersion_imag
_atom_type_scat_source
C C 0.0033 0.0016 'International Tables Vol C Tables 4.2.6.8 and 6.1.1.4'
B B 0.0013 0.0007 'International Tables Vol C Tables 4.2.6.8 and 6.1.1.4'
F F 0.0171 0.0103 'International Tables Vol C Tables 4.2.6.8 and 6.1.1.4'
K K 0.2009 0.2494 'International Tables Vol C Tables 4.2.6.8 and 6.1.1.4'

loop_
_geom_angle_atom_site_label_1
_geom_angle_atom_site_label_2
_geom_angle_atom_site_label_3
_geom_angle
_geom_angle_site_symmetry_1
_geom_angle_site_symmetry_3
F6 K1 F5 98.78(5) . 3_655
F6 K1 F2 88.81(6) . 2_645
F5 K1 F2 126.12(5) 3_655 2_645
F6 K1 F1 89.70(6) . 2_645
F5 K1 F1 78.61(5) 3_655 2_645
F2 K1 F1 47.98(4) 2_645 2_645
F6 K1 F3 150.85(5) . 3_655
F5 K1 F3 58.21(5) 3_655 3_655
F2 K1 F3 91.63(5) 2_645 3_655
F1 K1 F3 69.50(5) 2_645 3_655
F6 K1 F9 81.16(6) . 1_554
F5 K1 F9 78.36(5) 3_655 1_554
F2 K1 F9 154.92(5) 2_645 1_554
F1 K1 F9 153.56(5) 2_645 1_554
F3 K1 F9 108.25(5) 3_655 1_554
F6 K1 F8 126.56(5) . 1_554
F5 K1 F8 101.38(5) 3_655 1_554
F2 K1 F8 116.20(5) 2_645 1_554
F1 K1 F8 142.64(5) 2_645 1_554
F3 K1 F8 78.81(5) 3_655 1_554
F9 K1 F8 55.83(4) 1_554 1_554
F6 K1 F6 75.55(5) . 3_755
F5 K1 F6 139.21(5) 3_655 3_755
F2 K1 F6 94.44(5) 2_645 3_755
F1 K1 F6 140.42(5) 2_645 3_755
F3 K1 F6 133.39(5) 3_655 3_755
F9 K1 F6 60.86(5) 1_554 3_755
F8 K1 F6 57.19(5) 1_554 3_755
F6 K1 F4 104.88(5) . 3_755
F5 K1 F4 155.13(5) 3_655 3_755
F2 K1 F4 62.71(5) 2_645 3_755
F1 K1 F4 108.70(5) 2_645 3_755
F3 K1 F4 101.16(5) 3_655 3_755
F9 K1 F4 97.64(5) 1_554 3_755
F8 K1 F4 58.04(5) 1_554 3_755
F6 K1 F4 44.30(4) 3_755 3_755
F6 K1 F5 44.34(4) . .
F5 K1 F5 60.01(5) 3_655 .
F2 K1 F5 128.04(5) 2_645 .
F1 K1 F5 101.29(5) 2_645 .
F3 K1 F5 118.15(5) 3_655 .
F9 K1 F5 55.43(5) 1_554 .
F8 K1 F5 111.03(5) 1_554 .
F6 K1 F5 93.39(5) 3_755 .
F4 K1 F5 136.97(4) 3_755 .
F6 K1 B1 94.44(7) . 2_645
F5 K1 B1 101.70(6) 3_655 2_645
F2 K1 B1 24.46(5) 2_645 2_645
F1 K1 B1 24.59(6) 2_645 2_645
F3 K1 B1 75.27(6) 3_655 2_645
F9 K1 B1 175.54(6) 1_554 2_645
F8 K1 B1 128.23(6) 1_554 2_645
F6 K1 B1 118.89(6) 3_755 2_645
F4 K1 B1 84.17(6) 3_755 2_645
F5 K1 B1 120.67(6) . 2_645
F6 K1 B2 20.95(6) . .
F5 K1 B2 79.32(6) 3_655 .
F2 K1 B2 106.55(7) 2_645 .
F1 K1 B2 93.39(7) 2_645 .
F3 K1 B2 136.13(6) 3_655 .
F9 K1 B2 69.68(7) 1_554 .
F8 K1 B2 123.59(6) 1_554 .
F6 K1 B2 85.60(6) 3_755 .
F4 K1 B2 122.70(6) 3_755 .
F5 K1 B2 23.60(5) . .
B1 K1 B2 105.91(8) 2_645 .
F2 K2 F1 139.09(6) 1_655 .
F2 K2 F3 131.36(5) 1_655 4_666
F1 K2 F3 76.47(5) . 4_666
F2 K2 F4 68.37(5) 1_655 4_666
F1 K2 F4 122.04(5) . 4_666
F3 K2 F4 63.45(5) 4_666 4_666
F2 K2 F8 82.35(5) 1_655 3_756
F1 K2 F8 111.09(5) . 3_756
F3 K2 F8 120.10(5) 4_666 3_756
F4 K2 F8 124.58(5) 4_666 3_756
F2 K2 F10 67.80(5) 1_655 4_665
F1 K2 F10 74.24(5) . 4_665
F3 K2 F10 145.62(5) 4_666 4_665
F4 K2 F10 119.80(5) 4_666 4_665
F8 K2 F10 87.40(5) 3_756 4_665
F2 K2 F5 93.37(5) 1_655 4_666
F1 K2 F5 77.09(5) . 4_666
F3 K2 F5 57.68(5) 4_666 4_666
F4 K2 F5 46.71(4) 4_666 4_666
F8 K2 F5 171.26(5) 3_756 4_666
F10 K2 F5 98.08(5) 4_665 4_666
F2 K2 F4 108.00(5) 1_655 .
F1 K2 F4 58.05(5) . .
F3 K2 F4 120.51(5) 4_666 .
F4 K2 F4 174.84(5) 4_666 .
F8 K2 F4 57.27(4) 3_756 .
F10 K2 F4 55.03(5) 4_665 .
F5 K2 F4 131.47(4) 4_666 .
F2 K2 F7 108.22(5) 1_655 3_756
F1 K2 F7 109.68(5) . 3_756
F3 K2 F7 70.86(5) 4_666 3_756
F4 K2 F7 95.24(5) 4_666 3_756
F8 K2 F7 50.16(5) 3_756 3_756
F10 K2 F7 136.68(5) 4_665 3_756
F5 K2 F7 125.14(5) 4_666 3_756
F4 K2 F7 89.38(5) . 3_756
F2 K2 F10 48.24(5) 1_655 1_655
F1 K2 F10 171.59(5) . 1_655
F3 K2 F10 95.22(5) 4_666 1_655
F4 K2 F10 53.44(4) 4_666 1_655
F8 K2 F10 71.77(4) 3_756 1_655
F10 K2 F10 114.05(5) 4_665 1_655
F5 K2 F10 99.70(4) 4_666 1_655
F4 K2 F10 127.21(4) . 1_655
F7 K2 F10 65.62(4) 3_756 1_655
F2 K2 B2 81.57(6) 1_655 4_666
F1 K2 B2 99.60(6) . 4_666
F3 K2 B2 55.93(6) 4_666 4_666
F4 K2 B2 22.95(6) 4_666 4_666
F8 K2 B2 147.37(6) 3_756 4_666
F10 K2 B2 112.15(6) 4_665 4_666
F5 K2 B2 23.89(6) 4_666 4_666
F4 K2 B2 155.33(6) . 4_666
F7 K2 B2 109.60(6) 3_756 4_666
F10 K2 B2 76.33(6) 1_655 4_666
F2 K2 K1 133.46(4) 1_655 2_655
F1 K2 K1 42.12(4) . 2_655
F3 K2 K1 43.74(4) 4_666 2_655
F4 K2 K1 80.84(4) 4_666 2_655
F8 K2 K1 143.99(4) 3_756 2_655
F10 K2 K1 101.89(4) 4_665 2_655
F5 K2 K1 41.46(3) 4_666 2_655
F4 K2 K1 99.89(4) . 2_655
F7 K2 K1 108.59(4) 3_756 2_655
F10 K2 K1 131.34(4) 1_655 2_655
B2 K2 K1 59.81(5) 4_666 2_655
B1 F1 K2 126.82(14) . .
B1 F1 K1 99.98(14) . 2_655
K2 F1 K1 99.26(6) . 2_655
B1 F2 K2 134.72(15) . 1_455
B1 F2 K1 102.22(13) . 2_655
K2 F2 K1 119.87(6) 1_455 2_655
B1 F3 K2 127.89(14) . 4_565
B1 F3 K1 129.51(15) . 3_655
K2 F3 K1 97.20(5) 4_565 3_655
B2 F4 K2 107.82(14) . 4_565
B2 F4 K1 103.43(14) . 3_755
K2 F4 K1 106.46(5) 4_565 3_755
B2 F4 K2 122.33(14) . .
K2 F4 K2 118.63(6) 4_565 .
K1 F4 K2 94.65(5) 3_755 .
B2 F5 K1 132.12(15) . 3_655
B2 F5 K2 96.93(14) . 4_565
K1 F5 K2 91.96(5) 3_655 4_565
B2 F5 K1 91.16(14) . .
K1 F5 K1 119.99(5) 3_655 .
K2 F5 K1 126.71(6) 4_565 .
B2 F6 K1 117.06(14) . .
B2 F6 K1 106.00(14) . 3_755
K1 F6 K1 104.45(5) . 3_755
C3 F7 K2 119.42(14) . 3_756
C4 F8 K2 135.27(14) . 3_756
C4 F8 K1 120.34(14) . 1_556
K2 F8 K1 104.03(5) 3_756 1_556
C5 F9 K1 122.25(15) . 1_556
C6 F10 K2 137.49(14) . 4_566
C6 F10 K2 104.74(13) . 1_455
K2 F10 K2 107.00(5) 4_566 1_455
C6 C1 C2 117.4(2) . .
C6 C1 B1 119.8(2) . .
C2 C1 B1 122.7(2) . .
C3 C2 C1 117.0(2) . .
C3 C2 B2 120.8(2) . .
C1 C2 B2 122.1(2) . .
F7 C3 C4 114.8(2) . .
F7 C3 C2 121.7(2) . .
C4 C3 C2 123.5(2) . .
F8 C4 C5 120.1(2) . .
F8 C4 C3 120.3(2) . .
C5 C4 C3 119.6(2) . .
F9 C5 C4 120.5(2) . .
F9 C5 C6 120.9(2) . .
C4 C5 C6 118.5(2) . .
F10 C6 C5 114.8(2) . .
F10 C6 C1 121.2(2) . .
C5 C6 C1 123.9(2) . .
F3 B1 F1 109.5(2) . .
F3 B1 F2 105.8(2) . .
F1 B1 F2 105.5(2) . .
F3 B1 C1 111.3(2) . .
F1 B1 C1 112.4(2) . .
F2 B1 C1 111.9(2) . .
F3 B1 K1 135.70(17) . 2_655
F1 B1 K1 55.43(12) . 2_655
F2 B1 K1 53.31(11) . 2_655
C1 B1 K1 112.81(15) . 2_655
F5 B2 F6 106.6(2) . .
F5 B2 F4 108.0(2) . .
F6 B2 F4 105.4(2) . .
F5 B2 C2 112.9(2) . .
F6 B2 C2 112.9(2) . .
F4 B2 C2 110.7(2) . .
F5 B2 K2 59.18(13) . 4_565
F6 B2 K2 123.51(16) . 4_565
F4 B2 K2 49.23(11) . 4_565
C2 B2 K2 123.09(16) . 4_565
F5 B2 K1 65.24(13) . .
F4 B2 K1 124.55(16) . .
C2 B2 K1 122.70(16) . .
K2 B2 K1 104.89(8) 4_565 .

loop_
_geom_bond_atom_site_label_1
_geom_bond_atom_site_label_2
_geom_bond_distance
_geom_bond_site_symmetry_2
K1 F6 2.6506(18) .
K1 F5 2.7311(18) 3_655
K1 F2 2.7490(17) 2_645
K1 F1 2.8013(18) 2_645
K1 F3 2.8726(18) 3_655
K1 F9 2.8932(19) 1_554
K1 F8 2.941(2) 1_554
K1 F6 2.9636(17) 3_755
K1 F4 3.0172(17) 3_755
K1 F5 3.2046(19) .
K1 B1 3.350(3) 2_645
K1 B2 3.528(3) .
K2 F2 2.5957(16) 1_655
K2 F1 2.6073(17) .
K2 F3 2.6189(18) 4_666
K2 F4 2.7550(18) 4_666
K2 F8 2.8310(19) 3_756
K2 F10 2.933(2) 4_665
K2 F5 2.996(2) 4_666
K2 F4 3.1704(19) .
K2 F7 3.3029(19) 3_756
K2 F10 3.4017(19) 1_655
K2 B2 3.463(3) 4_666
K2 K1 4.1225(12) 2_655
F1 B1 1.415(3) .
F1 K1 2.8013(18) 2_655
F2 B1 1.420(3) .
F2 K2 2.5957(16) 1_455
F2 K1 2.7490(17) 2_655
F3 B1 1.406(3) .
F3 K2 2.6189(19) 4_565
F3 K1 2.8726(18) 3_655
F4 B2 1.419(3) .
F4 K2 2.7550(18) 4_565
F4 K1 3.0172(17) 3_755
F5 B2 1.413(3) .
F5 K1 2.7311(18) 3_655
F5 K2 2.996(2) 4_565
F6 B2 1.417(3) .
F6 K1 2.9636(17) 3_755
F7 C3 1.357(3) .
F7 K2 3.3029(19) 3_756
F8 C4 1.356(3) .
F8 K2 2.8310(19) 3_756
F8 K1 2.941(2) 1_556
F9 C5 1.348(3) .
F9 K1 2.8932(19) 1_556
F10 C6 1.366(3) .
F10 K2 2.933(2) 4_566
F10 K2 3.4017(19) 1_455
C1 C6 1.385(3) .
C1 C2 1.439(3) .
C1 B1 1.631(4) .
C2 C3 1.390(4) .
C2 B2 1.634(4) .
C3 C4 1.381(3) .
C4 C5 1.367(4) .
C5 C6 1.382(4) .
B1 K1 3.350(3) 2_655
B2 K2 3.463(3) 4_565

loop_
_geom_torsion_atom_site_label_1
_geom_torsion_atom_site_label_2
_geom_torsion_atom_site_label_3
_geom_torsion_atom_site_label_4
_geom_torsion
_geom_torsion_site_symmetry_1
_geom_torsion_site_symmetry_4
F2 K2 F1 B1 143.20(17) 1_655 .
F3 K2 F1 B1 -77.32(18) 4_666 .
F4 K2 F1 B1 -123.47(18) 4_666 .
F8 K2 F1 B1 40.07(19) 3_756 .
F10 K2 F1 B1 120.90(18) 4_665 .
F5 K2 F1 B1 -136.72(18) 4_666 .
F4 K2 F1 B1 62.62(18) . .
F7 K2 F1 B1 -13.69(19) 3_756 .
B2 K2 F1 B1 -128.64(18) 4_666 .
K1 K2 F1 B1 -109.97(19) 2_655 .
F2 K2 F1 K1 -106.83(8) 1_655 2_655
F3 K2 F1 K1 32.64(5) 4_666 2_655
F4 K2 F1 K1 -13.50(7) 4_666 2_655
F8 K2 F1 K1 150.03(5) 3_756 2_655
F10 K2 F1 K1 -129.14(6) 4_665 2_655
F5 K2 F1 K1 -26.75(5) 4_666 2_655
F4 K2 F1 K1 172.59(6) . 2_655
F7 K2 F1 K1 96.28(6) 3_756 2_655
B2 K2 F1 K1 -18.67(7) 4_666 2_655
F2 K2 F4 B2 129.23(16) 1_655 .
F1 K2 F4 B2 -93.56(17) . .
F3 K2 F4 B2 -46.99(17) 4_666 .
F8 K2 F4 B2 61.26(16) 3_756 .
F10 K2 F4 B2 173.83(17) 4_665 .
F5 K2 F4 B2 -119.08(16) 4_666 .
F7 K2 F4 B2 20.25(16) 3_756 .
F10 K2 F4 B2 78.47(17) 1_655 .
B2 K2 F4 B2 -121.0(3) 4_666 .
K1 K2 F4 B2 -88.52(16) 2_655 .
F2 K2 F4 K2 -91.48(6) 1_655 4_565
F1 K2 F4 K2 45.73(6) . 4_565
F3 K2 F4 K2 92.30(7) 4_666 4_565
F8 K2 F4 K2 -159.45(7) 3_756 4_565
F10 K2 F4 K2 -46.88(6) 4_665 4_565
F5 K2 F4 K2 20.21(9) 4_666 4_565
F7 K2 F4 K2 159.54(5) 3_756 4_565
F10 K2 F4 K2 -142.24(5) 1_655 4_565
B2 K2 F4 K2 18.27(16) 4_666 4_565
K1 K2 F4 K2 50.77(6) 2_655 4_565
F2 K2 F4 K1 20.12(6) 1_655 3_755
F1 K2 F4 K1 157.33(6) . 3_755
F3 K2 F4 K1 -156.09(5) 4_666 3_755
F8 K2 F4 K1 -47.85(4) 3_756 3_755
F10 K2 F4 K1 64.72(5) 4_665 3_755
F5 K2 F4 K1 131.82(5) 4_666 3_755
F7 K2 F4 K1 -88.86(5) 3_756 3_755
F10 K2 F4 K1 -30.63(7) 1_655 3_755
B2 K2 F4 K1 129.87(13) 4_666 3_755
K1 K2 F4 K1 162.37(3) 2_655 3_755
F6 K1 F5 B2 -5.60(13) . .
F5 K1 F5 B2 141.83(17) 3_655 .
F2 K1 F5 B2 27.45(15) 2_645 .
F1 K1 F5 B2 72.17(14) 2_645 .
F3 K1 F5 B2 144.82(14) 3_655 .
F9 K1 F5 B2 -121.59(15) 1_554 .
F8 K1 F5 B2 -126.91(14) 1_554 .
F6 K1 F5 B2 -70.87(14) 3_755 .
F4 K1 F5 B2 -61.69(15) 3_755 .
B1 K1 F5 B2 55.85(15) 2_645 .
F6 K1 F5 K1 -147.42(10) . 3_655
F5 K1 F5 K1 0.0 3_655 3_655
F2 K1 F5 K1 -114.38(7) 2_645 3_655
F1 K1 F5 K1 -69.66(7) 2_645 3_655
F3 K1 F5 K1 2.99(8) 3_655 3_655
F9 K1 F5 K1 96.59(7) 1_554 3_655
F8 K1 F5 K1 91.27(7) 1_554 3_655
F6 K1 F5 K1 147.30(6) 3_755 3_655
F4 K1 F5 K1 156.48(6) 3_755 3_655
B1 K1 F5 K1 -85.98(8) 2_645 3_655
B2 K1 F5 K1 -141.83(17) . 3_655
F6 K1 F5 K2 93.93(8) . 4_565
F5 K1 F5 K2 -118.65(10) 3_655 4_565
F2 K1 F5 K2 126.98(7) 2_645 4_565
F1 K1 F5 K2 171.70(6) 2_645 4_565
F3 K1 F5 K2 -115.65(7) 3_655 4_565
F9 K1 F5 K2 -22.06(6) 1_554 4_565
F8 K1 F5 K2 -27.38(8) 1_554 4_565
F6 K1 F5 K2 28.66(7) 3_755 4_565
F4 K1 F5 K2 37.84(10) 3_755 4_565
B1 K1 F5 K2 155.37(7) 2_645 4_565
B2 K1 F5 K2 99.53(15) . 4_565
F5 K1 F6 B2 -21.89(17) 3_655 .
F2 K1 F6 B2 -148.29(16) 2_645 .
F1 K1 F6 B2 -100.32(16) 2_645 .
F3 K1 F6 B2 -57.1(2) 3_655 .
F9 K1 F6 B2 54.78(16) 1_554 .
F8 K1 F6 B2 89.40(17) 1_554 .
F6 K1 F6 B2 116.82(18) 3_755 .
F4 K1 F6 B2 150.40(16) 3_755 .
F5 K1 F6 B2 6.27(15) . .
B1 K1 F6 B2 -124.46(17) 2_645 .
F5 K1 F6 K1 -138.71(6) 3_655 3_755
F2 K1 F6 K1 94.89(5) 2_645 3_755
F1 K1 F6 K1 142.86(5) 2_645 3_755
F3 K1 F6 K1 -173.88(8) 3_655 3_755
F9 K1 F6 K1 -62.04(5) 1_554 3_755
F8 K1 F6 K1 -27.42(7) 1_554 3_755
F6 K1 F6 K1 0.0 3_755 3_755
F4 K1 F6 K1 33.58(6) 3_755 3_755
F5 K1 F6 K1 -110.55(8) . 3_755
B1 K1 F6 K1 118.72(6) 2_645 3_755
B2 K1 F6 K1 -116.82(18) . 3_755
C6 C1 C2 C3 4.8(3) . .
B1 C1 C2 C3 -171.6(2) . .
C6 C1 C2 B2 -172.5(2) . .
B1 C1 C2 B2 11.1(3) . .
K2 F7 C3 C4 0.8(2) 3_756 .
K2 F7 C3 C2 -177.60(17) 3_756 .
C1 C2 C3 F7 175.6(2) . .
B2 C2 C3 F7 -7.1(3) . .
C1 C2 C3 C4 -2.7(3) . .
B2 C2 C3 C4 174.6(2) . .
K2 F8 C4 C5 179.01(15) 3_756 .
K1 F8 C4 C5 -9.0(3) 1_556 .
K2 F8 C4 C3 0.2(3) 3_756 .
K1 F8 C4 C3 172.14(16) 1_556 .
F7 C3 C4 F8 -0.7(3) . .
C2 C3 C4 F8 177.7(2) . .
F7 C3 C4 C5 -179.5(2) . .
C2 C3 C4 C5 -1.1(4) . .
K1 F9 C5 C4 6.9(3) 1_556 .
K1 F9 C5 C6 -175.51(17) 1_556 .
F8 C4 C5 F9 1.6(3) . .
C3 C4 C5 F9 -179.6(2) . .
F8 C4 C5 C6 -176.0(2) . .
C3 C4 C5 C6 2.8(4) . .
K2 F10 C6 C5 22.7(3) 4_566 .
K2 F10 C6 C5 -114.59(19) 1_455 .
K2 F10 C6 C1 -159.52(16) 4_566 .
K2 F10 C6 C1 63.2(2) 1_455 .
F9 C5 C6 F10 -0.4(3) . .
C4 C5 C6 F10 177.2(2) . .
F9 C5 C6 C1 -178.1(2) . .
C4 C5 C6 C1 -0.5(4) . .
C2 C1 C6 F10 179.0(2) . .
B1 C1 C6 F10 -4.5(3) . .
C2 C1 C6 C5 -3.4(4) . .
B1 C1 C6 C5 173.1(2) . .
K2 F3 B1 F1 17.4(3) 4_565 .
K1 F3 B1 F1 165.34(12) 3_655 .
K2 F3 B1 F2 130.70(15) 4_565 .
K1 F3 B1 F2 -81.4(2) 3_655 .
K2 F3 B1 C1 -107.5(2) 4_565 .
K1 F3 B1 C1 40.4(3) 3_655 .
K2 F3 B1 K1 77.5(2) 4_565 2_655
K1 F3 B1 K1 -134.59(15) 3_655 2_655
K2 F1 B1 F3 -117.69(18) . .
K1 F1 B1 F3 132.68(17) 2_655 .
K2 F1 B1 F2 128.82(16) . .
K1 F1 B1 F2 19.19(19) 2_655 .
K2 F1 B1 C1 6.6(3) . .
K1 F1 B1 C1 -103.01(18) 2_655 .
K2 F1 B1 K1 109.62(15) . 2_655
K2 F2 B1 F3 65.5(3) 1_455 .
K1 F2 B1 F3 -135.76(16) 2_655 .
K2 F2 B1 F1 -178.44(11) 1_455 .
K1 F2 B1 F1 -19.73(19) 2_655 .
K2 F2 B1 C1 -55.9(3) 1_455 .
K1 F2 B1 C1 102.82(18) 2_655 .
K2 F2 B1 K1 -158.7(2) 1_455 2_655
C6 C1 B1 F3 -140.9(2) . .
C2 C1 B1 F3 35.4(3) . .
C6 C1 B1 F1 95.9(3) . .
C2 C1 B1 F1 -87.8(3) . .
C6 C1 B1 F2 -22.7(3) . .
C2 C1 B1 F2 153.6(2) . .
C6 C1 B1 K1 35.3(3) . 2_655
C2 C1 B1 K1 -148.35(18) . 2_655
K1 F5 B2 F6 141.45(15) 3_655 .
K2 F5 B2 F6 -119.56(17) 4_565 .
K1 F5 B2 F6 7.64(18) . .
K1 F5 B2 F4 -105.7(2) 3_655 .
K2 F5 B2 F4 -6.75(19) 4_565 .
K1 F5 B2 F4 120.46(17) . .
K1 F5 B2 C2 17.0(3) 3_655 .
K2 F5 B2 C2 115.99(19) 4_565 .
K1 F5 B2 C2 -116.81(19) . .
K1 F5 B2 K2 -98.99(17) 3_655 4_565
K1 F5 B2 K2 127.21(7) . 4_565
K1 F5 B2 K1 133.81(17) 3_655 .
K2 F5 B2 K1 -127.21(7) 4_565 .
K1 F6 B2 F5 -10.4(2) . .
K1 F6 B2 F5 105.57(17) 3_755 .
K1 F6 B2 F4 -124.98(15) . .
K1 F6 B2 F4 -9.0(2) 3_755 .
K1 F6 B2 C2 114.06(18) . .
K1 F6 B2 C2 -129.97(16) 3_755 .
K1 F6 B2 K2 -74.03(18) . 4_565
K1 F6 B2 K2 41.94(18) 3_755 4_565
K1 F6 B2 K1 115.97(13) 3_755 .
K2 F4 B2 F5 7.7(2) 4_565 .
K1 F4 B2 F5 -104.84(17) 3_755 .
K2 F4 B2 F5 150.69(13) . .
K2 F4 B2 F6 121.25(16) 4_565 .
K1 F4 B2 F6 8.7(2) 3_755 .
K2 F4 B2 F6 -95.72(19) . .
K2 F4 B2 C2 -116.40(17) 4_565 .
K1 F4 B2 C2 131.10(16) 3_755 .
K2 F4 B2 C2 26.6(2) . .
K1 F4 B2 K2 -112.50(10) 3_755 4_565
K2 F4 B2 K2 143.03(15) . 4_565
K2 F4 B2 K1 79.53(16) 4_565 .
K1 F4 B2 K1 -32.98(18) 3_755 .
K2 F4 B2 K1 -137.44(11) . .
C3 C2 B2 F5 100.3(3) . .
C1 C2 B2 F5 -82.5(3) . .
C3 C2 B2 F6 -20.6(3) . .
C1 C2 B2 F6 156.6(2) . .
C3 C2 B2 F4 -138.5(2) . .
C1 C2 B2 F4 38.7(3) . .
C3 C2 B2 K2 167.46(17) . 4_565
C1 C2 B2 K2 -15.3(3) . 4_565
C3 C2 B2 K1 26.0(3) . .
C1 C2 B2 K1 -156.85(17) . .
F6 K1 B2 F5 169.0(3) . .
F5 K1 B2 F5 -33.01(15) 3_655 .
F2 K1 B2 F5 -157.74(12) 2_645 .
F1 K1 B2 F5 -110.74(13) 2_645 .
F3 K1 B2 F5 -47.14(17) 3_655 .
F9 K1 B2 F5 48.42(13) 1_554 .
F8 K1 B2 F5 63.64(15) 1_554 .
F6 K1 B2 F5 108.93(14) 3_755 .
F4 K1 B2 F5 134.44(12) 3_755 .
B1 K1 B2 F5 -132.26(13) 2_645 .
F5 K1 B2 F6 157.98(17) 3_655 .
F2 K1 B2 F6 33.24(17) 2_645 .
F1 K1 B2 F6 80.25(16) 2_645 .
F3 K1 B2 F6 143.85(14) 3_655 .
F9 K1 B2 F6 -120.60(17) 1_554 .
F8 K1 B2 F6 -105.38(16) 1_554 .
F6 K1 B2 F6 -60.09(17) 3_755 .
F4 K1 B2 F6 -34.57(18) 3_755 .
F5 K1 B2 F6 -169.0(3) . .
B1 K1 B2 F6 58.73(17) 2_645 .
F6 K1 B2 F4 73.6(2) . .
F5 K1 B2 F4 -128.47(19) 3_655 .
F2 K1 B2 F4 106.80(19) 2_645 .
F1 K1 B2 F4 153.80(18) 2_645 .
F3 K1 B2 F4 -142.60(16) 3_655 .
F9 K1 B2 F4 -47.04(18) 1_554 .
F8 K1 B2 F4 -31.8(2) 1_554 .
F6 K1 B2 F4 13.47(19) 3_755 .
F4 K1 B2 F4 39.0(2) 3_755 .
F5 K1 B2 F4 -95.5(2) . .
B1 K1 B2 F4 132.28(18) 2_645 .
F6 K1 B2 C2 -88.7(2) . .
F5 K1 B2 C2 69.28(17) 3_655 .
F2 K1 B2 C2 -55.45(18) 2_645 .
F1 K1 B2 C2 -8.45(18) 2_645 .
F3 K1 B2 C2 55.2(2) 3_655 .
F9 K1 B2 C2 150.71(18) 1_554 .
F8 K1 B2 C2 165.93(15) 1_554 .
F6 K1 B2 C2 -148.78(18) 3_755 .
F4 K1 B2 C2 -123.26(16) 3_755 .
F5 K1 B2 C2 102.3(2) . .
B1 K1 B2 C2 -29.97(19) 2_645 .
F6 K1 B2 K2 123.96(19) . 4_565
F5 K1 B2 K2 -78.06(7) 3_655 4_565
F2 K1 B2 K2 157.20(6) 2_645 4_565
F1 K1 B2 K2 -155.80(6) 2_645 4_565
F3 K1 B2 K2 -92.19(9) 3_655 4_565
F9 K1 B2 K2 3.36(5) 1_554 4_565
F8 K1 B2 K2 18.58(10) 1_554 4_565
F6 K1 B2 K2 63.87(7) 3_755 4_565
F4 K1 B2 K2 89.39(8) 3_755 4_565
F5 K1 B2 K2 -45.05(11) . 4_565
B1 K1 B2 K2 -177.31(7) 2_645 4_565
